data_7125795
loop_
_publ_author_name
'Ren, Xiaojie'
'Zhang, Fan'
'Luo, Hongchen'
'Liao, Lide'
'Song, Xiangzhi'
'Chen, Wenqiang'

_publ_section_title
;
 Red-emitting boron difluoride complexes with a mega-large Stokes shift
 and unexpectedly high fluorescence quantum yield.
;
_journal_issue 14
_journal_name_full 'Chemical communications (Cambridge, England)'
_journal_page_first 2159
_journal_page_last 2162
_journal_paper_doi 10.1039/c9cc09523c
_journal_volume 56
_journal_year 2020
_chemical_formula_sum 'C19 H21 B Br F2 N3 O'
_chemical_formula_weight 436.11
_space_group_IT_number 19
_space_group_name_Hall 'P 2ac 2ab'
_space_group_name_H-M_alt 'P 21 21 21'
_atom_sites_solution_hydrogens geom
_atom_sites_solution_primary direct
_atom_sites_solution_secondary difmap
_audit_creation_method SHELXL-97
_audit_update_record
;
2019-12-06 deposited with the CCDC.	2020-01-15 downloaded from the CCDC.
;
_cell_angle_alpha 90.00
_cell_angle_beta 90.00
_cell_angle_gamma 90.00
_cell_formula_units_Z 4
_cell_length_a 7.65210(10)
_cell_length_b 11.7979(2)
_cell_length_c 20.7618(3)
_cell_measurement_temperature 293(2)
_cell_volume 1874.35(5)
_computing_structure_refinement 'SHELXL-97 (Sheldrick, 1997)'
_computing_structure_solution 'SHELXS-97 (Sheldrick, 1990)'
_diffrn_ambient_temperature 293(2)
_diffrn_measured_fraction_theta_full 0.996
_diffrn_measured_fraction_theta_max 0.996
_diffrn_radiation_monochromator graphite
_diffrn_radiation_source 'fine-focus sealed tube'
_diffrn_radiation_type MoK\a
_diffrn_radiation_wavelength 0.71073
_diffrn_reflns_av_R_equivalents 0.0192
_diffrn_reflns_av_sigmaI/netI 0.0537
_diffrn_reflns_limit_h_max 9
_diffrn_reflns_limit_h_min -8
_diffrn_reflns_limit_k_max 15
_diffrn_reflns_limit_k_min -14
_diffrn_reflns_limit_l_max 25
_diffrn_reflns_limit_l_min -27
_diffrn_reflns_number 9639
_diffrn_reflns_theta_full 27.64
_diffrn_reflns_theta_max 27.64
_diffrn_reflns_theta_min 1.99
_exptl_absorpt_coefficient_mu 2.226
_exptl_crystal_density_diffrn 1.545
_exptl_crystal_density_method 'not measured'
_exptl_crystal_F_000 888
_refine_diff_density_max 0.241
_refine_diff_density_min -0.381
_refine_diff_density_rms 0.063
_refine_ls_abs_structure_details 'Flack H D (1983), Acta Cryst. A39, 876-881'
_refine_ls_abs_structure_Flack 1.001(7)
_refine_ls_extinction_method none
_refine_ls_goodness_of_fit_ref 1.009
_refine_ls_hydrogen_treatment mixed
_refine_ls_matrix_type full
_refine_ls_number_parameters 240
_refine_ls_number_reflns 4316
_refine_ls_number_restraints 0
_refine_ls_restrained_S_all 1.009
_refine_ls_R_factor_all 0.0402
_refine_ls_R_factor_gt 0.0295
_refine_ls_shift/su_max 0.001
_refine_ls_shift/su_mean 0.000
_refine_ls_structure_factor_coef Fsqd
_refine_ls_weighting_details 'calc w=1/[\s^2^(Fo^2^)+(0.0183P)^2^+0.0000P] where P=(Fo^2^+2Fc^2^)/3'
_refine_ls_weighting_scheme calc
_refine_ls_wR_factor_gt 0.0647
_refine_ls_wR_factor_ref 0.0674
_reflns_number_gt 3589
_reflns_number_total 4316
_reflns_threshold_expression >2sigma(I)
_cod_data_source_file c9cc09523c2.cif
_cod_data_source_block songxz7_0m
_cod_depositor_comments 'Adding full bibliography for 7125795.cif.'
_cod_database_code 7125795

loop_
_symmetry_equiv_pos_as_xyz
'x, y, z'
'-x+1/2, -y, z+1/2'
'x+1/2, -y+1/2, -z'
'-x, y+1/2, -z+1/2'

loop_
_atom_site_label
_atom_site_type_symbol
_atom_site_fract_x
_atom_site_fract_y
_atom_site_fract_z
_atom_site_U_iso_or_equiv
_atom_site_adp_type
_atom_site_occupancy
_atom_site_symmetry_multiplicity
_atom_site_calc_flag
_atom_site_refinement_flags
Br1 Br 0.70298(4) 0.55074(2) -0.258407(11) 0.06088(10) Uani 1 1 d .
F1 F 0.5570(2) 0.47390(10) 0.05457(6) 0.0588(4) Uani 1 1 d .
F2 F 0.8386(2) 0.43350(12) 0.08091(6) 0.0682(5) Uani 1 1 d .
N1 N 0.6737(2) -0.01269(14) 0.24407(8) 0.0410(4) Uani 1 1 d .
N2 N 0.7900(3) -0.13667(14) 0.13865(8) 0.0507(5) Uani 1 1 d .
N3 N 0.6985(3) 0.31635(12) 0.00234(6) 0.0336(4) Uani 1 1 d .
O1 O 0.6127(2) 0.31807(11) 0.11697(6) 0.0459(4) Uani 1 1 d .
B1 B 0.6756(4) 0.38869(19) 0.06494(10) 0.0393(6) Uani 1 1 d .
C1 C 0.6291(4) 0.0473(2) 0.30331(10) 0.0489(6) Uani 1 1 d .
H1A H 0.5810 -0.0064 0.3339 0.059 Uiso 1 1 calc R
H1B H 0.5393 0.1029 0.2939 0.059 Uiso 1 1 calc R
C2 C 0.7830(5) 0.1064(3) 0.33376(14) 0.0787(9) Uani 1 1 d .
H2A H 0.7455 0.1448 0.3721 0.118 Uiso 1 1 calc R
H2B H 0.8304 0.1606 0.3040 0.118 Uiso 1 1 calc R
H2C H 0.8709 0.0516 0.3445 0.118 Uiso 1 1 calc R
C3 C 0.7203(4) -0.13159(17) 0.25160(10) 0.0495(6) Uani 1 1 d .
H3A H 0.6436 -0.1662 0.2832 0.059 Uiso 1 1 calc R
H3B H 0.8391 -0.1370 0.2676 0.059 Uiso 1 1 calc R
C4 C 0.7065(5) -0.19387(18) 0.19051(10) 0.0584(7) Uani 1 1 d .
H4A H 0.7589 -0.2682 0.1957 0.070 Uiso 1 1 calc R
H4B H 0.5840 -0.2046 0.1801 0.070 Uiso 1 1 calc R
C5 C 0.8342(4) -0.20410(19) 0.08174(13) 0.0619(8) Uani 1 1 d .
H5A H 0.8936 -0.2724 0.0958 0.074 Uiso 1 1 calc R
H5B H 0.9157 -0.1612 0.0555 0.074 Uiso 1 1 calc R
C6 C 0.6816(6) -0.2375(2) 0.04049(14) 0.0870(11) Uani 1 1 d .
H6A H 0.7223 -0.2804 0.0042 0.131 Uiso 1 1 calc R
H6B H 0.6227 -0.1706 0.0256 0.131 Uiso 1 1 calc R
H6C H 0.6021 -0.2828 0.0653 0.131 Uiso 1 1 calc R
C7 C 0.7408(3) -0.02331(16) 0.13019(9) 0.0349(5) Uani 1 1 d .
C8 C 0.6848(3) 0.03932(17) 0.18619(9) 0.0338(4) Uani 1 1 d .
C9 C 0.6439(3) 0.15393(17) 0.17958(9) 0.0364(5) Uani 1 1 d .
H9A H 0.6069 0.1945 0.2155 0.044 Uiso 1 1 calc R
C10 C 0.6570(3) 0.20837(15) 0.12110(9) 0.0330(5) Uani 1 1 d .
C11 C 0.7122(3) 0.14908(15) 0.06628(8) 0.0331(4) Uani 1 1 d .
C12 C 0.7522(3) 0.03214(17) 0.07239(9) 0.0362(5) Uani 1 1 d .
H12A H 0.7872 -0.0080 0.0361 0.043 Uiso 1 1 calc R
C13 C 0.7220(3) 0.20568(15) 0.00719(8) 0.0347(5) Uani 1 1 d .
H13A H 0.7459 0.1641 -0.0299 0.042 Uiso 1 1 calc R
C15 C 0.6996(3) 0.36960(16) -0.05971(8) 0.0333(4) Uani 1 1 d .
C16 C 0.7721(3) 0.47670(18) -0.06576(10) 0.0422(5) Uani 1 1 d .
H16A H 0.8219 0.5121 -0.0302 0.051 Uiso 1 1 calc R
C17 C 0.7702(3) 0.5308(2) -0.12465(10) 0.0444(5) Uiso 1 1 d .
H17A H 0.8187 0.6027 -0.1289 0.053 Uiso 1 1 calc R
C18 C 0.6968(3) 0.47833(18) -0.17675(9) 0.0421(5) Uani 1 1 d .
C19 C 0.6224(3) 0.37249(19) -0.17151(9) 0.0404(5) Uani 1 1 d .
H19A H 0.5717 0.3380 -0.2072 0.048 Uiso 1 1 calc R
C20 C 0.6240(3) 0.31798(17) -0.11238(9) 0.0364(5) Uani 1 1 d .
H20A H 0.5739 0.2465 -0.1082 0.044 Uiso 1 1 calc R

loop_
_atom_site_aniso_label
_atom_site_aniso_U_11
_atom_site_aniso_U_22
_atom_site_aniso_U_33
_atom_site_aniso_U_23
_atom_site_aniso_U_13
_atom_site_aniso_U_12
Br1 0.06097(17) 0.07914(19) 0.04253(12) 0.02787(11) 0.00999(12) 0.01179(14)
F1 0.1001(13) 0.0380(7) 0.0384(7) 0.0034(5) 0.0103(7) 0.0263(8)
F2 0.0860(13) 0.0732(10) 0.0455(7) -0.0083(7) -0.0078(8) -0.0285(9)
N1 0.0499(11) 0.0363(9) 0.0367(8) 0.0085(7) 0.0053(9) -0.0004(8)
N2 0.0721(15) 0.0303(9) 0.0497(9) 0.0034(7) 0.0080(12) 0.0079(10)
N3 0.0448(10) 0.0296(9) 0.0262(7) 0.0003(6) 0.0026(9) 0.0023(9)
O1 0.0783(13) 0.0298(8) 0.0298(7) 0.0005(6) 0.0125(8) 0.0129(8)
B1 0.058(2) 0.0304(12) 0.0292(10) -0.0038(9) 0.0027(12) -0.0001(12)
C1 0.0612(16) 0.0504(14) 0.0352(10) 0.0117(10) 0.0096(10) 0.0031(13)
C2 0.086(2) 0.092(2) 0.0582(15) -0.0220(15) -0.0039(19) 0.003(2)
C3 0.0590(15) 0.0381(11) 0.0513(12) 0.0158(10) -0.0010(14) -0.0013(10)
C4 0.080(2) 0.0359(12) 0.0596(13) 0.0125(10) -0.0046(17) 0.0019(14)
C5 0.085(2) 0.0349(13) 0.0660(15) -0.0020(11) 0.0003(16) 0.0152(13)
C6 0.131(3) 0.0465(15) 0.0839(19) -0.0147(14) -0.015(2) -0.009(2)
C7 0.0378(13) 0.0245(10) 0.0424(10) 0.0026(8) 0.0017(9) -0.0009(8)
C8 0.0323(11) 0.0363(11) 0.0329(9) 0.0033(8) -0.0002(9) -0.0037(11)
C9 0.0468(15) 0.0322(11) 0.0301(9) -0.0006(8) 0.0052(9) 0.0035(9)
C10 0.0400(14) 0.0271(10) 0.0318(9) -0.0005(7) 0.0021(9) 0.0000(8)
C11 0.0426(12) 0.0267(9) 0.0301(8) -0.0005(7) 0.0017(10) -0.0014(10)
C12 0.0423(14) 0.0328(10) 0.0336(9) -0.0063(8) 0.0039(8) 0.0002(9)
C13 0.0441(13) 0.0324(11) 0.0277(8) -0.0043(7) 0.0010(10) 0.0006(10)
C15 0.0393(12) 0.0337(10) 0.0268(8) 0.0023(7) 0.0056(10) 0.0047(10)
C16 0.0477(14) 0.0437(12) 0.0352(9) 0.0023(8) 0.0005(10) -0.0011(11)
C18 0.0400(12) 0.0517(13) 0.0347(9) 0.0150(9) 0.0106(11) 0.0132(12)
C19 0.0430(13) 0.0492(13) 0.0290(10) -0.0030(9) 0.0034(10) 0.0072(11)
C20 0.0413(13) 0.0319(11) 0.0359(10) -0.0020(8) 0.0053(10) 0.0052(10)

loop_
_atom_type_symbol
_atom_type_description
_atom_type_scat_dispersion_real
_atom_type_scat_dispersion_imag
_atom_type_scat_source
Br Br -0.2901 2.4595 'International Tables Vol C Tables 4.2.6.8 and 6.1.1.4'
F F 0.0171 0.0103 'International Tables Vol C Tables 4.2.6.8 and 6.1.1.4'
N N 0.0061 0.0033 'International Tables Vol C Tables 4.2.6.8 and 6.1.1.4'
O O 0.0106 0.0060 'International Tables Vol C Tables 4.2.6.8 and 6.1.1.4'
B B 0.0013 0.0007 'International Tables Vol C Tables 4.2.6.8 and 6.1.1.4'
C C 0.0033 0.0016 'International Tables Vol C Tables 4.2.6.8 and 6.1.1.4'
H H 0.0000 0.0000 'International Tables Vol C Tables 4.2.6.8 and 6.1.1.4'

loop_
_geom_angle_atom_site_label_1
_geom_angle_atom_site_label_2
_geom_angle_atom_site_label_3
_geom_angle
C8 N1 C3 121.16(17)
C8 N1 C1 122.93(17)
C3 N1 C1 115.72(16)
C7 N2 C4 115.3(2)
C7 N2 C5 118.67(17)
C4 N2 C5 117.20(19)
C13 N3 C15 120.04(15)
C13 N3 B1 119.39(15)
C15 N3 B1 120.54(14)
C10 O1 B1 121.29(17)
F1 B1 F2 110.58(18)
F1 B1 O1 108.6(2)
F2 B1 O1 109.78(19)
F1 B1 N3 110.10(17)
F2 B1 N3 107.7(2)
O1 B1 N3 110.08(16)
N1 C1 C2 113.3(2)
N1 C1 H1A 108.9
C2 C1 H1A 108.9
N1 C1 H1B 108.9
C2 C1 H1B 108.9
H1A C1 H1B 107.7
C1 C2 H2A 109.5
C1 C2 H2B 109.5
H2A C2 H2B 109.5
C1 C2 H2C 109.5
H2A C2 H2C 109.5
H2B C2 H2C 109.5
N1 C3 C4 111.81(17)
N1 C3 H3A 109.3
C4 C3 H3A 109.3
N1 C3 H3B 109.3
C4 C3 H3B 109.3
H3A C3 H3B 107.9
N2 C4 C3 112.6(2)
N2 C4 H4A 109.1
C3 C4 H4A 109.1
N2 C4 H4B 109.1
C3 C4 H4B 109.1
H4A C4 H4B 107.8
N2 C5 C6 115.0(3)
N2 C5 H5A 108.5
C6 C5 H5A 108.5
N2 C5 H5B 108.5
C6 C5 H5B 108.5
H5A C5 H5B 107.5
C5 C6 H6A 109.5
C5 C6 H6B 109.5
H6A C6 H6B 109.5
C5 C6 H6C 109.5
H6A C6 H6C 109.5
H6B C6 H6C 109.5
C12 C7 N2 123.29(18)
C12 C7 C8 118.71(17)
N2 C7 C8 117.90(16)
N1 C8 C9 120.89(18)
N1 C8 C7 120.16(17)
C9 C8 C7 118.95(16)
C10 C9 C8 121.50(17)
C10 C9 H9A 119.3
C8 C9 H9A 119.3
O1 C10 C9 119.21(17)
O1 C10 C11 120.42(16)
C9 C10 C11 120.35(17)
C13 C11 C10 119.35(17)
C13 C11 C12 122.08(17)
C10 C11 C12 118.55(16)
C7 C12 C11 121.94(17)
C7 C12 H12A 119.0
C11 C12 H12A 119.0
N3 C13 C11 122.08(16)
N3 C13 H13A 119.0
C11 C13 H13A 119.0
C20 C15 C16 119.92(17)
C20 C15 N3 121.10(18)
C16 C15 N3 118.93(18)
C17 C16 C15 119.9(2)
C17 C16 H16A 120.1
C15 C16 H16A 120.1
C18 C17 C16 119.8(2)
C18 C17 H17A 120.1
C16 C17 H17A 120.1
C17 C18 C19 121.19(17)
C17 C18 Br1 119.51(17)
C19 C18 Br1 119.28(16)
C18 C19 C20 119.17(19)
C18 C19 H19A 120.4
C20 C19 H19A 120.4
C15 C20 C19 120.07(19)
C15 C20 H20A 120.0
C19 C20 H20A 120.0

loop_
_geom_bond_atom_site_label_1
_geom_bond_atom_site_label_2
_geom_bond_distance
Br1 C18 1.8989(18)
F1 B1 1.371(3)
F2 B1 1.395(3)
N1 C8 1.352(2)
N1 C3 1.456(3)
N1 C1 1.459(3)
N2 C7 1.400(3)
N2 C4 1.422(3)
N2 C5 1.464(3)
N3 C13 1.322(2)
N3 C15 1.433(2)
N3 B1 1.565(3)
O1 C10 1.341(2)
O1 B1 1.447(3)
C1 C2 1.507(4)
C1 H1A 0.9700
C1 H1B 0.9700
C2 H2A 0.9600
C2 H2B 0.9600
C2 H2C 0.9600
C3 C4 1.470(3)
C3 H3A 0.9700
C3 H3B 0.9700
C4 H4A 0.9700
C4 H4B 0.9700
C5 C6 1.501(4)
C5 H5A 0.9700
C5 H5B 0.9700
C6 H6A 0.9600
C6 H6B 0.9600
C6 H6C 0.9600
C7 C12 1.370(3)
C7 C8 1.443(3)
C8 C9 1.395(3)
C9 C10 1.377(3)
C9 H9A 0.9300
C10 C11 1.401(3)
C11 C13 1.399(2)
C11 C12 1.419(3)
C12 H12A 0.9300
C13 H13A 0.9300
C15 C20 1.379(3)
C15 C16 1.385(3)
C16 C17 1.379(3)
C16 H16A 0.9300
C17 C18 1.367(3)
C17 H17A 0.9300
C18 C19 1.377(3)
C19 C20 1.386(3)
C19 H19A 0.9300
C20 H20A 0.9300

loop_
_geom_torsion_atom_site_label_1
_geom_torsion_atom_site_label_2
_geom_torsion_atom_site_label_3
_geom_torsion_atom_site_label_4
_geom_torsion
C10 O1 B1 F1 152.67(19)
C10 O1 B1 F2 -86.3(2)
C10 O1 B1 N3 32.1(3)
C13 N3 B1 F1 -143.5(2)
C15 N3 B1 F1 38.5(3)
C13 N3 B1 F2 95.9(2)
C15 N3 B1 F2 -82.1(3)
C13 N3 B1 O1 -23.8(3)
C15 N3 B1 O1 158.2(2)
C8 N1 C1 C2 -82.5(3)
C3 N1 C1 C2 92.6(3)
C8 N1 C3 C4 -23.6(3)
C1 N1 C3 C4 161.2(2)
C7 N2 C4 C3 -52.0(3)
C5 N2 C4 C3 160.9(2)
N1 C3 C4 N2 48.2(3)
C7 N2 C5 C6 -72.9(3)
C4 N2 C5 C6 73.0(3)
C4 N2 C7 C12 -154.9(2)
C5 N2 C7 C12 -8.3(3)
C4 N2 C7 C8 28.8(3)
C5 N2 C7 C8 175.3(2)
C3 N1 C8 C9 -178.5(2)
C1 N1 C8 C9 -3.6(3)
C3 N1 C8 C7 1.0(3)
C1 N1 C8 C7 175.9(2)
C12 C7 C8 N1 -179.4(2)
N2 C7 C8 N1 -2.8(3)
C12 C7 C8 C9 0.1(3)
N2 C7 C8 C9 176.7(2)
N1 C8 C9 C10 179.0(2)
C7 C8 C9 C10 -0.5(3)
B1 O1 C10 C9 159.3(2)
B1 O1 C10 C11 -22.2(3)
C8 C9 C10 O1 178.6(2)
C8 C9 C10 C11 0.1(3)
O1 C10 C11 C13 0.5(3)
C9 C10 C11 C13 179.0(2)
O1 C10 C11 C12 -177.9(2)
C9 C10 C11 C12 0.6(3)
N2 C7 C12 C11 -175.8(2)
C8 C7 C12 C11 0.6(3)
C13 C11 C12 C7 -179.3(2)
C10 C11 C12 C7 -1.0(3)
C15 N3 C13 C11 -176.3(2)
B1 N3 C13 C11 5.6(4)
C10 C11 C13 N3 7.2(4)
C12 C11 C13 N3 -174.5(2)
C13 N3 C15 C20 38.9(3)
B1 N3 C15 C20 -143.1(2)
C13 N3 C15 C16 -143.8(2)
B1 N3 C15 C16 34.2(3)
C20 C15 C16 C17 -0.8(3)
N3 C15 C16 C17 -178.2(2)
C15 C16 C17 C18 0.0(3)
C16 C17 C18 C19 0.8(4)
C16 C17 C18 Br1 -177.49(18)
C17 C18 C19 C20 -0.7(3)
Br1 C18 C19 C20 177.56(18)
C16 C15 C20 C19 0.9(3)
N3 C15 C20 C19 178.2(2)
C18 C19 C20 C15 -0.1(3)
